data_4108561
loop_
_publ_author_name
'Arnaud Voituriez'
'Armen Panossian'
'Nicolas Fleury-Br\'egeot'
'Pascal Retailleau'
'Angela Marinetti'

_publ_contact_author_address
;ICSN-CNRS
1 avenue de la Terrasse
91198 Gif sur Yvette
;
_publ_contact_author_email angela.marinetti@icsn.cnrs-gif.fr
_publ_contact_author_fax 0169077247
_publ_contact_author_name 'Marinetti, Angela'
_publ_contact_author_phone 0169823036
_publ_section_title
;
 2-Phospha[3]ferrocenophanes with Planar Chirality: Synthesis and Use in
 Enantioselective Organocatalytic [3 + 2] Cyclizations
;
_journal_name_full 'Journal of the American Chemical Society'
_journal_page_first 14030
_journal_page_last 14031
_journal_paper_doi 10.1021/ja806060a
_journal_volume 130
_journal_year 2008
_chemical_formula_moiety 'C24 H39 Fe P Si2'
_chemical_formula_sum 'C24 H39 Fe P Si2'
_chemical_formula_weight 470.55
_chemical_name_systematic
; 
 ? 
;
_space_group_IT_number 4
_symmetry_cell_setting monoclinic
_symmetry_space_group_name_Hall 'P 2yb'
_symmetry_space_group_name_H-M 'P 1 21 1'
_atom_sites_solution_hydrogens geom
_atom_sites_solution_primary direct
_atom_sites_solution_secondary difmap
_audit_creation_method SHELXL-97
_cell_angle_alpha 90.000
_cell_angle_beta 108.875(5)
_cell_angle_gamma 90.000
_cell_formula_units_Z 2
_cell_length_a 8.789(4)
_cell_length_b 12.145(5)
_cell_length_c 13.013(5)
_cell_measurement_reflns_used 1545
_cell_measurement_temperature 293(2)
_cell_measurement_theta_max 21.26
_cell_measurement_theta_min 0.41
_cell_volume 1314.3(10)
_computing_cell_refinement 'DENZO (Otwinowski & Minor, 1997); COLLECT (Nonius B.V., 1999)'
_computing_data_collection 'DENZO (Otwinowski & Minor, 1997); COLLECT (Nonius B.V., 1999)'
_computing_data_reduction 'SCALEPACK (Otwinowski & Minor, 1997)'
_computing_molecular_graphics 'PLATON (Spek, 2003)'
_computing_publication_material 'SHELXL97 (Sheldrick, 2008)'
_computing_structure_refinement 'SHELXL97 (Sheldrick, 2008); CRYSTALBUILDER (Welter, 2006)'
_computing_structure_solution 'SHELXS97 (Sheldrick, 2008)'
_diffrn_ambient_temperature 293(2)
_diffrn_measured_fraction_theta_full 0.997
_diffrn_measured_fraction_theta_max 0.997
_diffrn_measurement_device_type 'Nonius kappa-CCD diffractometer'
_diffrn_measurement_method 'phi and omega scans'
_diffrn_radiation_monochromator graphite
_diffrn_radiation_source 'fine-focus sealed tube'
_diffrn_radiation_type MoK\a
_diffrn_radiation_wavelength 0.71069
_diffrn_reflns_av_R_equivalents 0.0478
_diffrn_reflns_av_sigmaI/netI 0.0613
_diffrn_reflns_limit_h_max 8
_diffrn_reflns_limit_h_min -8
_diffrn_reflns_limit_k_max 11
_diffrn_reflns_limit_k_min -12
_diffrn_reflns_limit_l_max 13
_diffrn_reflns_limit_l_min -13
_diffrn_reflns_number 5500
_diffrn_reflns_theta_full 21.29
_diffrn_reflns_theta_max 21.29
_diffrn_reflns_theta_min 1.65
_diffrn_standards_number 0
_exptl_absorpt_coefficient_mu 0.733
_exptl_absorpt_correction_T_max 0.85
_exptl_absorpt_correction_T_min 0.64
_exptl_absorpt_correction_type multi-scan
_exptl_absorpt_process_details 'Scalepack (Otwinowski & Minor, 1997)'
_exptl_crystal_colour orange
_exptl_crystal_density_diffrn 1.189
_exptl_crystal_description prism
_exptl_crystal_F_000 504
_exptl_crystal_size_max 0.40
_exptl_crystal_size_mid 0.27
_exptl_crystal_size_min 0.23
_refine_diff_density_max 0.371
_refine_diff_density_min -0.243
_refine_diff_density_rms 0.048
_refine_ls_abs_structure_details 'Flack H D (1983), Acta Cryst. A39, 876-881; 1152 Friedel pairs'
_refine_ls_abs_structure_Flack 0.01(3)
_refine_ls_extinction_method none
_refine_ls_goodness_of_fit_ref 1.068
_refine_ls_hydrogen_treatment constr
_refine_ls_matrix_type full
_refine_ls_number_parameters 253
_refine_ls_number_reflns 2704
_refine_ls_number_restraints 13
_refine_ls_restrained_S_all 1.066
_refine_ls_R_factor_all 0.0806
_refine_ls_R_factor_gt 0.0528
_refine_ls_shift/su_max 0.000
_refine_ls_shift/su_mean 0.000
_refine_ls_structure_factor_coef Fsqd
_refine_ls_weighting_details 'calc w=1/[\s^2^(Fo^2^)+(0.0630P)^2^+0.6746P] where P=(Fo^2^+2Fc^2^)/3'
_refine_ls_weighting_scheme calc
_refine_ls_wR_factor_gt 0.1074
_refine_ls_wR_factor_ref 0.1205
_reflns_number_gt 2033
_reflns_number_total 2705
_reflns_threshold_expression >2sigma(I)
_cod_data_source_file ja806060a_si_002_2.cif
_cod_data_source_block compound_5c
_cod_database_code 4108561

loop_
_symmetry_equiv_pos_as_xyz
'x, y, z'
'-x, y+1/2, -z'

loop_
_atom_site_label
_atom_site_type_symbol
_atom_site_fract_x
_atom_site_fract_y
_atom_site_fract_z
_atom_site_U_iso_or_equiv
_atom_site_adp_type
_atom_site_occupancy
_atom_site_symmetry_multiplicity
_atom_site_calc_flag
_atom_site_refinement_flags
Fe1 Fe 0.67968(13) 0.53056(9) 0.76312(7) 0.0665(4) Uani 1 1 d .
P1 P 0.8054(3) 0.2606(2) 0.73753(16) 0.0696(7) Uani 1 1 d .
Si1' Si 0.8299(3) 0.4987(2) 0.53418(18) 0.0817(9) Uani 1 1 d U
Si1 Si 0.5060(4) 0.4559(3) 0.9650(2) 0.1108(11) Uani 1 1 d U
C1' C 0.4587(10) 0.4822(10) 0.6661(7) 0.076(3) Uani 1 1 d .
H1' H 0.3799 0.4478 0.6883 0.091 Uiso 1 1 calc R
C4 C 0.9059(11) 0.4936(8) 0.8632(6) 0.067(3) Uani 1 1 d .
H4 H 0.9917 0.4696 0.8420 0.081 Uiso 1 1 calc R
C7 C 0.7713(10) 0.1097(7) 0.7442(6) 0.068(2) Uani 1 1 d .
H7 H 0.6735 0.0988 0.7636 0.082 Uiso 1 1 calc R
C1 C 0.6794(11) 0.4928(9) 0.9174(6) 0.075(3) Uani 1 1 d .
C6' C 0.6068(9) 0.3049(8) 0.6449(6) 0.073(3) Uani 1 1 d .
H6'1 H 0.5931 0.2760 0.5730 0.088 Uiso 1 1 calc R
H6'2 H 0.5238 0.2727 0.6696 0.088 Uiso 1 1 calc R
C5' C 0.5826(10) 0.4272(8) 0.6367(6) 0.060(2) Uani 1 1 d .
C2 C 0.7310(13) 0.6025(9) 0.9117(7) 0.088(3) Uani 1 1 d .
H2 H 0.6809 0.6646 0.9275 0.106 Uiso 1 1 calc R
C3 C 0.8695(12) 0.6045(9) 0.8785(7) 0.083(3) Uani 1 1 d .
H3 H 0.9254 0.6665 0.8687 0.100 Uiso 1 1 calc R
C8 C 0.9102(11) 0.0556(8) 0.8306(6) 0.092(3) Uani 1 1 d .
H8A H 0.9148 0.0843 0.9011 0.110 Uiso 1 1 calc R
H8B H 1.0098 0.0755 0.8183 0.110 Uiso 1 1 calc R
C4' C 0.6742(9) 0.5093(9) 0.6036(5) 0.062(2) Uani 1 1 d .
C5 C 0.7909(11) 0.4254(8) 0.8854(6) 0.068(2) Uani 1 1 d .
C6 C 0.7889(10) 0.3045(8) 0.8704(6) 0.071(3) Uani 1 1 d .
H6A H 0.6897 0.2755 0.8770 0.085 Uiso 1 1 calc R
H6B H 0.8773 0.2726 0.9281 0.085 Uiso 1 1 calc R
C2' C 0.4753(11) 0.5960(9) 0.6561(7) 0.078(3) Uani 1 1 d .
H2' H 0.4111 0.6505 0.6712 0.093 Uiso 1 1 calc R
C3' C 0.6070(11) 0.6125(8) 0.6191(6) 0.072(3) Uani 1 1 d .
H3' H 0.6451 0.6809 0.6065 0.087 Uiso 1 1 calc R
C10 C 0.8791(13) -0.1185(8) 0.7224(7) 0.106(3) Uani 1 1 d .
H10A H 0.8625 -0.1973 0.7243 0.127 Uiso 1 1 calc R
H10B H 0.9760 -0.1061 0.7037 0.127 Uiso 1 1 calc R
C12 C 0.7464(12) 0.0553(8) 0.6329(7) 0.098(3) Uani 1 1 d .
H12A H 0.6483 0.0836 0.5810 0.118 Uiso 1 1 calc R
H12B H 0.8351 0.0753 0.6076 0.118 Uiso 1 1 calc R
C11 C 0.7362(13) -0.0659(9) 0.6372(7) 0.106(4) Uani 1 1 d .
H11A H 0.7282 -0.0957 0.5665 0.127 Uiso 1 1 calc R
H11B H 0.6387 -0.0857 0.6524 0.127 Uiso 1 1 calc R
C15' C 1.0326(11) 0.5147(18) 0.6210(8) 0.226(8) Uani 1 1 d U
H15A H 1.1040 0.5083 0.5789 0.338 Uiso 1 1 calc R
H15B H 1.0575 0.4585 0.6758 0.338 Uiso 1 1 calc R
H15C H 1.0454 0.5858 0.6549 0.338 Uiso 1 1 calc R
C9 C 0.8987(14) -0.0692(8) 0.8330(7) 0.109(4) Uani 1 1 d .
H9A H 0.9951 -0.0985 0.8858 0.131 Uiso 1 1 calc R
H9B H 0.8076 -0.0899 0.8554 0.131 Uiso 1 1 calc R
C14' C 0.7761(13) 0.6047(11) 0.4263(9) 0.153(5) Uani 1 1 d U
H14A H 0.6669 0.5941 0.3808 0.230 Uiso 1 1 calc R
H14B H 0.8463 0.5986 0.3833 0.230 Uiso 1 1 calc R
H14C H 0.7873 0.6765 0.4588 0.230 Uiso 1 1 calc R
C13' C 0.811(2) 0.3631(11) 0.4615(12) 0.235(8) Uani 1 1 d U
H13A H 0.7028 0.3536 0.4143 0.353 Uiso 1 1 calc R
H13B H 0.8388 0.3044 0.5137 0.353 Uiso 1 1 calc R
H13C H 0.8831 0.3621 0.4193 0.353 Uiso 1 1 calc R
C13 C 0.3782(11) 0.3376(9) 0.8953(8) 0.115(3) Uani 1 1 d U
H13D H 0.2942 0.3259 0.9263 0.172 Uiso 1 1 calc R
H13E H 0.4432 0.2725 0.9044 0.172 Uiso 1 1 calc R
H13F H 0.3316 0.3537 0.8193 0.172 Uiso 1 1 calc R
C14 C 0.3651(13) 0.5756(11) 0.9418(11) 0.172(5) Uani 1 1 d U
H14D H 0.2760 0.5571 0.9659 0.257 Uiso 1 1 calc R
H14E H 0.3264 0.5930 0.8658 0.257 Uiso 1 1 calc R
H14F H 0.4207 0.6381 0.9818 0.257 Uiso 1 1 calc R
C15 C 0.5969(15) 0.4278(18) 1.1125(8) 0.229(8) Uani 1 1 d U
H15D H 0.5141 0.4075 1.1421 0.344 Uiso 1 1 calc R
H15E H 0.6508 0.4927 1.1485 0.344 Uiso 1 1 calc R
H15F H 0.6730 0.3687 1.1231 0.344 Uiso 1 1 calc R

loop_
_atom_site_aniso_label
_atom_site_aniso_U_11
_atom_site_aniso_U_22
_atom_site_aniso_U_33
_atom_site_aniso_U_23
_atom_site_aniso_U_13
_atom_site_aniso_U_12
Fe1 0.0627(7) 0.0911(10) 0.0400(6) -0.0035(8) 0.0088(5) 0.0011(8)
P1 0.0690(15) 0.0898(19) 0.0459(13) -0.0051(14) 0.0131(11) -0.0020(14)
Si1' 0.0700(15) 0.119(3) 0.0608(14) 0.0139(14) 0.0275(12) 0.0087(14)
Si1 0.101(2) 0.173(3) 0.0668(17) -0.0106(18) 0.0387(16) 0.0011(19)
C1' 0.052(6) 0.121(9) 0.050(6) 0.005(5) 0.011(4) 0.006(6)
C4 0.060(6) 0.093(9) 0.036(5) -0.002(5) -0.003(4) 0.009(5)
C7 0.074(6) 0.085(6) 0.040(5) -0.006(4) 0.011(4) -0.007(5)
C1 0.088(6) 0.097(8) 0.043(5) -0.007(5) 0.028(4) 0.000(6)
C6' 0.077(6) 0.093(8) 0.042(5) 0.000(5) 0.009(4) -0.002(6)
C5' 0.060(5) 0.072(6) 0.038(5) -0.003(4) -0.001(4) -0.013(5)
C2 0.107(8) 0.097(9) 0.047(6) -0.015(6) 0.007(5) 0.011(7)
C3 0.082(7) 0.103(9) 0.053(6) 0.005(5) 0.006(5) -0.008(7)
C8 0.112(7) 0.098(9) 0.051(5) -0.008(5) 0.008(5) 0.006(6)
C4' 0.058(5) 0.090(7) 0.034(4) -0.005(5) 0.010(3) -0.006(5)
C5 0.074(6) 0.088(7) 0.034(5) 0.001(5) 0.006(4) -0.005(6)
C6 0.075(6) 0.091(8) 0.038(5) 0.005(5) 0.007(4) 0.008(5)
C2' 0.072(7) 0.110(10) 0.054(6) 0.001(6) 0.024(5) 0.014(6)
C3' 0.084(7) 0.077(7) 0.044(5) -0.005(5) 0.005(5) -0.001(6)
C10 0.137(9) 0.089(8) 0.083(8) 0.001(6) 0.022(7) 0.004(7)
C12 0.120(8) 0.093(9) 0.059(6) 0.000(5) -0.002(5) 0.002(6)
C11 0.140(10) 0.104(9) 0.057(7) 0.005(6) 0.008(6) -0.012(8)
C15' 0.066(5) 0.51(2) 0.101(8) 0.087(11) 0.023(4) -0.014(11)
C9 0.148(9) 0.085(8) 0.067(7) 0.009(6) -0.004(6) 0.019(7)
C14' 0.131(9) 0.223(12) 0.131(9) 0.100(8) 0.077(7) 0.037(9)
C13' 0.41(2) 0.165(8) 0.261(17) -0.063(9) 0.289(16) -0.029(12)
C13 0.098(7) 0.140(7) 0.108(7) 0.029(6) 0.037(6) -0.002(5)
C14 0.104(9) 0.190(9) 0.234(13) -0.086(9) 0.072(9) 0.003(6)
C15 0.143(11) 0.49(3) 0.059(5) 0.014(8) 0.033(6) -0.049(12)

loop_
_atom_type_symbol
_atom_type_description
_atom_type_scat_dispersion_real
_atom_type_scat_dispersion_imag
_atom_type_scat_source
C C 0.0033 0.0016 'International Tables Vol C Tables 4.2.6.8 and 6.1.1.4'
H H 0.0000 0.0000 'International Tables Vol C Tables 4.2.6.8 and 6.1.1.4'
Si Si 0.0817 0.0704 'International Tables Vol C Tables 4.2.6.8 and 6.1.1.4'
P P 0.1023 0.0942 'International Tables Vol C Tables 4.2.6.8 and 6.1.1.4'
Fe Fe 0.3463 0.8444 'International Tables Vol C Tables 4.2.6.8 and 6.1.1.4'

loop_
_geom_angle_atom_site_label_1
_geom_angle_atom_site_label_2
_geom_angle_atom_site_label_3
_geom_angle
C5' Fe1 C5 102.5(4)
C5' Fe1 C1' 41.3(3)
C5 Fe1 C1' 115.3(4)
C5' Fe1 C3' 68.3(3)
C5 Fe1 C3' 163.6(4)
C1' Fe1 C3' 67.5(4)
C5' Fe1 C2 160.7(4)
C5 Fe1 C2 67.8(4)
C1' Fe1 C2 126.0(4)
C3' Fe1 C2 124.9(4)
C5' Fe1 C4 116.7(4)
C5 Fe1 C4 40.4(3)
C1' Fe1 C4 150.5(5)
C3' Fe1 C4 130.2(4)
C2 Fe1 C4 67.5(4)
C5' Fe1 C2' 69.0(4)
C5 Fe1 C2' 150.9(4)
C1' Fe1 C2' 40.2(3)
C3' Fe1 C2' 40.3(3)
C2 Fe1 C2' 110.9(4)
C4 Fe1 C2' 168.2(4)
C5' Fe1 C3 153.3(4)
C5 Fe1 C3 68.3(4)
C1' Fe1 C3 165.4(4)
C3' Fe1 C3 113.5(4)
C2 Fe1 C3 40.5(4)
C4 Fe1 C3 40.3(3)
C2' Fe1 C3 130.9(5)
C5' Fe1 C1 121.4(4)
C5 Fe1 C1 41.2(3)
C1' Fe1 C1 103.8(4)
C3' Fe1 C1 155.2(4)
C2 Fe1 C1 40.5(3)
C4 Fe1 C1 68.7(3)
C2' Fe1 C1 118.2(4)
C3 Fe1 C1 69.0(4)
C5' Fe1 C4' 40.9(3)
C5 Fe1 C4' 123.7(4)
C1' Fe1 C4' 68.6(3)
C3' Fe1 C4' 40.6(3)
C2 Fe1 C4' 158.3(4)
C4 Fe1 C4' 108.2(3)
C2' Fe1 C4' 68.7(3)
C3 Fe1 C4' 122.4(4)
C1 Fe1 C4' 159.9(4)
C6' P1 C6 100.4(4)
C6' P1 C7 100.6(4)
C6 P1 C7 100.2(4)
C15' Si1' C14' 111.2(7)
C15' Si1' C4' 115.0(4)
C14' Si1' C4' 105.7(5)
C15' Si1' C13' 108.7(9)
C14' Si1' C13' 105.6(7)
C4' Si1' C13' 110.2(5)
C15 Si1 C13 110.5(7)
C15 Si1 C14 110.6(8)
C13 Si1 C14 104.9(5)
C15 Si1 C1 105.1(5)
C13 Si1 C1 116.6(5)
C14 Si1 C1 109.1(5)
C2' C1' C5' 108.9(9)
C2' C1' Fe1 70.4(6)
C5' C1' Fe1 69.1(4)
C2' C1' H1' 125.5
C5' C1' H1' 125.5
Fe1 C1' H1' 126.5
C5 C4 C3 108.8(9)
C5 C4 Fe1 69.2(5)
C3 C4 Fe1 70.3(5)
C5 C4 H4 125.6
C3 C4 H4 125.6
Fe1 C4 H4 126.5
C8 C7 C12 110.2(7)
C8 C7 P1 111.0(5)
C12 C7 P1 110.7(6)
C8 C7 H7 108.3
C12 C7 H7 108.3
P1 C7 H7 108.3
C2 C1 C5 105.1(8)
C2 C1 Si1 123.3(8)
C5 C1 Si1 131.5(8)
C2 C1 Fe1 68.8(5)
C5 C1 Fe1 68.2(5)
Si1 C1 Fe1 129.2(5)
C5' C6' P1 114.6(6)
C5' C6' H6'1 108.6
P1 C6' H6'1 108.6
C5' C6' H6'2 108.6
P1 C6' H6'2 108.6
H6'1 C6' H6'2 107.6
C1' C5' C4' 107.8(8)
C1' C5' C6' 123.0(9)
C4' C5' C6' 129.1(9)
C1' C5' Fe1 69.6(5)
C4' C5' Fe1 71.5(4)
C6' C5' Fe1 122.9(5)
C3 C2 C1 110.7(9)
C3 C2 Fe1 70.5(5)
C1 C2 Fe1 70.7(5)
C3 C2 H2 124.7
C1 C2 H2 124.7
Fe1 C2 H2 125.7
C4 C3 C2 106.4(9)
C4 C3 Fe1 69.4(6)
C2 C3 Fe1 68.9(5)
C4 C3 H3 126.8
C2 C3 H3 126.8
Fe1 C3 H3 126.4
C7 C8 C9 113.9(7)
C7 C8 H8A 108.8
C9 C8 H8A 108.8
C7 C8 H8B 108.8
C9 C8 H8B 108.8
H8A C8 H8B 107.7
C3' C4' C5' 105.7(7)
C3' C4' Si1' 122.0(7)
C5' C4' Si1' 131.8(8)
C3' C4' Fe1 68.1(5)
C5' C4' Fe1 67.7(4)
Si1' C4' Fe1 135.0(4)
C4 C5 C1 109.1(9)
C4 C5 C6 122.4(9)
C1 C5 C6 128.5(9)
C4 C5 Fe1 70.4(5)
C1 C5 Fe1 70.6(5)
C6 C5 Fe1 122.6(6)
C5 C6 P1 114.0(6)
C5 C6 H6A 108.8
P1 C6 H6A 108.8
C5 C6 H6B 108.8
P1 C6 H6B 108.8
H6A C6 H6B 107.7
C1' C2' C3' 107.1(9)
C1' C2' Fe1 69.4(6)
C3' C2' Fe1 69.4(5)
C1' C2' H2' 126.5
C3' C2' H2' 126.5
Fe1 C2' H2' 126.3
C2' C3' C4' 110.4(8)
C2' C3' Fe1 70.3(5)
C4' C3' Fe1 71.3(5)
C2' C3' H3' 124.8
C4' C3' H3' 124.8
Fe1 C3' H3' 125.2
C9 C10 C11 109.8(9)
C9 C10 H10A 109.7
C11 C10 H10A 109.7
C9 C10 H10B 109.7
C11 C10 H10B 109.7
H10A C10 H10B 108.2
C11 C12 C7 112.6(7)
C11 C12 H12A 109.1
C7 C12 H12A 109.1
C11 C12 H12B 109.1
C7 C12 H12B 109.1
H12A C12 H12B 107.8
C12 C11 C10 113.6(8)
C12 C11 H11A 108.8
C10 C11 H11A 108.8
C12 C11 H11B 108.8
C10 C11 H11B 108.8
H11A C11 H11B 107.7
Si1' C15' H15A 109.5
Si1' C15' H15B 109.5
H15A C15' H15B 109.5
Si1' C15' H15C 109.5
H15A C15' H15C 109.5
H15B C15' H15C 109.5
C10 C9 C8 111.3(8)
C10 C9 H9A 109.4
C8 C9 H9A 109.4
C10 C9 H9B 109.4
C8 C9 H9B 109.4
H9A C9 H9B 108.0
Si1' C14' H14A 109.5
Si1' C14' H14B 109.5
H14A C14' H14B 109.5
Si1' C14' H14C 109.5
H14A C14' H14C 109.5
H14B C14' H14C 109.5
Si1' C13' H13A 109.5
Si1' C13' H13B 109.5
H13A C13' H13B 109.5
Si1' C13' H13C 109.5
H13A C13' H13C 109.5
H13B C13' H13C 109.5
Si1 C13 H13D 109.5
Si1 C13 H13E 109.5
H13D C13 H13E 109.5
Si1 C13 H13F 109.5
H13D C13 H13F 109.5
H13E C13 H13F 109.5
Si1 C14 H14D 109.5
Si1 C14 H14E 109.5
H14D C14 H14E 109.5
Si1 C14 H14F 109.5
H14D C14 H14F 109.5
H14E C14 H14F 109.5
Si1 C15 H15D 109.5
Si1 C15 H15E 109.5
H15D C15 H15E 109.5
Si1 C15 H15F 109.5
H15D C15 H15F 109.5
H15E C15 H15F 109.5

loop_
_geom_bond_atom_site_label_1
_geom_bond_atom_site_label_2
_geom_bond_distance
Fe1 C5' 2.025(8)
Fe1 C5 2.028(9)
Fe1 C1' 2.031(9)
Fe1 C3' 2.033(8)
Fe1 C2 2.034(9)
Fe1 C4 2.043(8)
Fe1 C2' 2.045(9)
Fe1 C3 2.055(9)
Fe1 C1 2.060(8)
Fe1 C4' 2.076(7)
P1 C6' 1.852(8)
P1 C6 1.859(8)
P1 C7 1.863(9)
Si1' C15' 1.785(10)
Si1' C14' 1.851(10)
Si1' C4' 1.873(8)
Si1' C13' 1.880(13)
Si1 C15 1.856(11)
Si1 C13 1.868(10)
Si1 C14 1.869(12)
Si1 C1 1.876(10)
C1' C2' 1.401(11)
C1' C5' 1.431(12)
C1' H1' 0.9300
C4 C5 1.406(11)
C4 C3 1.413(12)
C4 H4 0.9300
C7 C8 1.517(10)
C7 C12 1.542(11)
C7 H7 0.9800
C1 C2 1.417(12)
C1 C5 1.437(11)
C6' C5' 1.500(12)
C6' H6'1 0.9700
C6' H6'2 0.9700
C5' C4' 1.433(12)
C2 C3 1.417(13)
C2 H2 0.9300
C3 H3 0.9300
C8 C9 1.519(14)
C8 H8A 0.9700
C8 H8B 0.9700
C4' C3' 1.427(12)
C5 C6 1.480(12)
C6 H6A 0.9700
C6 H6B 0.9700
C2' C3' 1.405(12)
C2' H2' 0.9300
C3' H3' 0.9300
C10 C9 1.517(12)
C10 C11 1.522(11)
C10 H10A 0.9700
C10 H10B 0.9700
C12 C11 1.477(15)
C12 H12A 0.9700
C12 H12B 0.9700
C11 H11A 0.9700
C11 H11B 0.9700
C15' H15A 0.9600
C15' H15B 0.9600
C15' H15C 0.9600
C9 H9A 0.9700
C9 H9B 0.9700
C14' H14A 0.9600
C14' H14B 0.9600
C14' H14C 0.9600
C13' H13A 0.9600
C13' H13B 0.9600
C13' H13C 0.9600
C13 H13D 0.9600
C13 H13E 0.9600
C13 H13F 0.9600
C14 H14D 0.9600
C14 H14E 0.9600
C14 H14F 0.9600
C15 H15D 0.9600
C15 H15E 0.9600
C15 H15F 0.9600

loop_
_geom_torsion_atom_site_label_1
_geom_torsion_atom_site_label_2
_geom_torsion_atom_site_label_3
_geom_torsion_atom_site_label_4
_geom_torsion
C5' Fe1 C1' C2' -120.3(8)
C5 Fe1 C1' C2' 159.7(6)
C3' Fe1 C1' C2' -38.0(6)
C2 Fe1 C1' C2' 79.7(7)
C4 Fe1 C1' C2' -171.3(6)
C3 Fe1 C1' C2' 58.8(19)
C1 Fe1 C1' C2' 117.6(6)
C4' Fe1 C1' C2' -81.9(6)
C5 Fe1 C1' C5' -80.0(6)
C3' Fe1 C1' C5' 82.3(5)
C2 Fe1 C1' C5' -160.0(6)
C4 Fe1 C1' C5' -51.0(9)
C2' Fe1 C1' C5' 120.3(8)
C3 Fe1 C1' C5' 179.1(15)
C1 Fe1 C1' C5' -122.1(5)
C4' Fe1 C1' C5' 38.4(5)
C5' Fe1 C4 C5 -77.5(6)
C1' Fe1 C4 C5 -42.4(9)
C3' Fe1 C4 C5 -160.8(5)
C2 Fe1 C4 C5 81.7(6)
C2' Fe1 C4 C5 166.1(17)
C3 Fe1 C4 C5 120.2(8)
C1 Fe1 C4 C5 37.9(5)
C4' Fe1 C4 C5 -121.0(5)
C5' Fe1 C4 C3 162.3(6)
C5 Fe1 C4 C3 -120.2(8)
C1' Fe1 C4 C3 -162.6(7)
C3' Fe1 C4 C3 79.0(7)
C2 Fe1 C4 C3 -38.5(6)
C2' Fe1 C4 C3 46(2)
C1 Fe1 C4 C3 -82.2(6)
C4' Fe1 C4 C3 118.8(6)
C6' P1 C7 C8 -170.9(6)
C6 P1 C7 C8 -68.2(6)
C6' P1 C7 C12 66.3(6)
C6 P1 C7 C12 169.1(6)
C15 Si1 C1 C2 -93.2(10)
C13 Si1 C1 C2 143.9(8)
C14 Si1 C1 C2 25.4(10)
C15 Si1 C1 C5 83.3(11)
C13 Si1 C1 C5 -39.5(9)
C14 Si1 C1 C5 -158.1(8)
C15 Si1 C1 Fe1 178.1(9)
C13 Si1 C1 Fe1 55.2(8)
C14 Si1 C1 Fe1 -63.3(8)
C5' Fe1 C1 C2 -171.1(6)
C5 Fe1 C1 C2 117.1(8)
C1' Fe1 C1 C2 -130.2(6)
C3' Fe1 C1 C2 -64.3(12)
C4 Fe1 C1 C2 79.8(6)
C2' Fe1 C1 C2 -89.7(7)
C3 Fe1 C1 C2 36.5(6)
C4' Fe1 C1 C2 164.9(9)
C5' Fe1 C1 C5 71.8(6)
C1' Fe1 C1 C5 112.7(6)
C3' Fe1 C1 C5 178.6(8)
C2 Fe1 C1 C5 -117.1(8)
C4 Fe1 C1 C5 -37.2(5)
C2' Fe1 C1 C5 153.2(6)
C3 Fe1 C1 C5 -80.6(6)
C4' Fe1 C1 C5 47.8(12)
C5' Fe1 C1 Si1 -54.7(8)
C5 Fe1 C1 Si1 -126.5(10)
C1' Fe1 C1 Si1 -13.8(8)
C3' Fe1 C1 Si1 52.0(13)
C2 Fe1 C1 Si1 116.4(10)
C4 Fe1 C1 Si1 -163.8(8)
C2' Fe1 C1 Si1 26.7(9)
C3 Fe1 C1 Si1 152.8(9)
C4' Fe1 C1 Si1 -78.7(12)
C6 P1 C6' C5' 67.3(7)
C7 P1 C6' C5' 169.8(6)
C2' C1' C5' C4' -2.3(9)
Fe1 C1' C5' C4' -61.6(5)
C2' C1' C5' C6' 176.0(8)
Fe1 C1' C5' C6' 116.7(7)
C2' C1' C5' Fe1 59.3(7)
P1 C6' C5' C1' -119.3(7)
P1 C6' C5' C4' 58.5(9)
P1 C6' C5' Fe1 -33.7(9)
C5 Fe1 C5' C1' 114.2(6)
C3' Fe1 C5' C1' -80.1(6)
C2 Fe1 C5' C1' 56.6(14)
C4 Fe1 C5' C1' 154.6(6)
C2' Fe1 C5' C1' -36.7(5)
C3 Fe1 C5' C1' -179.5(8)
C1 Fe1 C5' C1' 74.3(6)
C4' Fe1 C5' C1' -118.0(8)
C5 Fe1 C5' C4' -127.8(6)
C1' Fe1 C5' C4' 118.0(8)
C3' Fe1 C5' C4' 37.9(5)
C2 Fe1 C5' C4' 174.6(11)
C4 Fe1 C5' C4' -87.4(6)
C2' Fe1 C5' C4' 81.3(5)
C3 Fe1 C5' C4' -61.5(10)
C1 Fe1 C5' C4' -167.7(5)
C5 Fe1 C5' C6' -2.7(8)
C1' Fe1 C5' C6' -116.9(10)
C3' Fe1 C5' C6' 163.0(9)
C2 Fe1 C5' C6' -60.3(16)
C4 Fe1 C5' C6' 37.7(8)
C2' Fe1 C5' C6' -153.5(9)
C3 Fe1 C5' C6' 63.7(12)
C1 Fe1 C5' C6' -42.5(9)
C4' Fe1 C5' C6' 125.1(10)
C5 C1 C2 C3 -0.5(10)
Si1 C1 C2 C3 176.8(6)
Fe1 C1 C2 C3 -59.4(6)
C5 C1 C2 Fe1 58.9(5)
Si1 C1 C2 Fe1 -123.8(7)
C5' Fe1 C2 C3 145.0(11)
C5 Fe1 C2 C3 82.1(7)
C1' Fe1 C2 C3 -172.0(6)
C3' Fe1 C2 C3 -86.0(7)
C4 Fe1 C2 C3 38.3(6)
C2' Fe1 C2 C3 -129.2(7)
C1 Fe1 C2 C3 121.4(9)
C4' Fe1 C2 C3 -44.6(13)
C5' Fe1 C2 C1 23.6(15)
C5 Fe1 C2 C1 -39.3(5)
C1' Fe1 C2 C1 66.6(8)
C3' Fe1 C2 C1 152.6(6)
C4 Fe1 C2 C1 -83.1(6)
C2' Fe1 C2 C1 109.4(6)
C3 Fe1 C2 C1 -121.4(9)
C4' Fe1 C2 C1 -166.0(8)
C5 C4 C3 C2 0.7(10)
Fe1 C4 C3 C2 59.3(6)
C5 C4 C3 Fe1 -58.6(6)
C1 C2 C3 C4 -0.1(10)
Fe1 C2 C3 C4 -59.6(6)
C1 C2 C3 Fe1 59.5(6)
C5' Fe1 C3 C4 -37.1(11)
C5 Fe1 C3 C4 37.1(5)
C1' Fe1 C3 C4 144.3(16)
C3' Fe1 C3 C4 -125.2(6)
C2 Fe1 C3 C4 117.9(9)
C2' Fe1 C3 C4 -168.8(5)
C1 Fe1 C3 C4 81.4(6)
C4' Fe1 C3 C4 -80.0(7)
C5' Fe1 C3 C2 -155.0(8)
C5 Fe1 C3 C2 -80.8(7)
C1' Fe1 C3 C2 26(2)
C3' Fe1 C3 C2 116.9(6)
C4 Fe1 C3 C2 -117.9(9)
C2' Fe1 C3 C2 73.3(7)
C1 Fe1 C3 C2 -36.4(6)
C4' Fe1 C3 C2 162.1(6)
C12 C7 C8 C9 -51.2(11)
P1 C7 C8 C9 -174.2(7)
C1' C5' C4' C3' 2.7(7)
C6' C5' C4' C3' -175.4(8)
Fe1 C5' C4' C3' -57.7(5)
C1' C5' C4' Si1' -168.5(6)
C6' C5' C4' Si1' 13.4(11)
Fe1 C5' C4' Si1' 131.1(6)
C1' C5' C4' Fe1 60.4(5)
C6' C5' C4' Fe1 -117.8(8)
C15' Si1' C4' C3' 87.4(10)
C14' Si1' C4' C3' -35.7(8)
C13' Si1' C4' C3' -149.3(8)
C15' Si1' C4' C5' -102.6(10)
C14' Si1' C4' C5' 134.3(8)
C13' Si1' C4' C5' 20.7(9)
C15' Si1' C4' Fe1 -2.7(12)
C14' Si1' C4' Fe1 -125.8(8)
C13' Si1' C4' Fe1 120.6(9)
C5' Fe1 C4' C3' 118.7(7)
C5 Fe1 C4' C3' -173.3(6)
C1' Fe1 C4' C3' 79.9(6)
C2 Fe1 C4' C3' -56.4(12)
C4 Fe1 C4' C3' -131.3(5)
C2' Fe1 C4' C3' 36.6(5)
C3 Fe1 C4' C3' -89.2(6)
C1 Fe1 C4' C3' 150.8(10)
C5 Fe1 C4' C5' 68.0(6)
C1' Fe1 C4' C5' -38.8(5)
C3' Fe1 C4' C5' -118.7(6)
C2 Fe1 C4' C5' -175.1(10)
C4 Fe1 C4' C5' 110.0(5)
C2' Fe1 C4' C5' -82.1(5)
C3 Fe1 C4' C5' 152.1(5)
C1 Fe1 C4' C5' 32.1(12)
C5' Fe1 C4' Si1' -127.4(11)
C5 Fe1 C4' Si1' -59.4(9)
C1' Fe1 C4' Si1' -166.2(9)
C3' Fe1 C4' Si1' 113.9(10)
C2 Fe1 C4' Si1' 57.4(15)
C4 Fe1 C4' Si1' -17.5(9)
C2' Fe1 C4' Si1' 150.5(9)
C3 Fe1 C4' Si1' 24.7(10)
C1 Fe1 C4' Si1' -95.3(11)
C3 C4 C5 C1 -1.0(10)
Fe1 C4 C5 C1 -60.3(6)
C3 C4 C5 C6 176.1(7)
Fe1 C4 C5 C6 116.8(7)
C3 C4 C5 Fe1 59.3(6)
C2 C1 C5 C4 0.9(9)
Si1 C1 C5 C4 -176.1(6)
Fe1 C1 C5 C4 60.1(6)
C2 C1 C5 C6 -176.0(8)
Si1 C1 C5 C6 7.0(13)
Fe1 C1 C5 C6 -116.7(8)
C2 C1 C5 Fe1 -59.2(6)
Si1 C1 C5 Fe1 123.7(7)
C5' Fe1 C5 C4 116.7(6)
C1' Fe1 C5 C4 158.4(5)
C3' Fe1 C5 C4 62.6(15)
C2 Fe1 C5 C4 -80.9(6)
C2' Fe1 C5 C4 -174.2(8)
C3 Fe1 C5 C4 -37.0(5)
C1 Fe1 C5 C4 -119.5(8)
C4' Fe1 C5 C4 78.3(6)
C5' Fe1 C5 C1 -123.8(6)
C1' Fe1 C5 C1 -82.0(6)
C3' Fe1 C5 C1 -177.9(12)
C2 Fe1 C5 C1 38.6(5)
C4 Fe1 C5 C1 119.5(8)
C2' Fe1 C5 C1 -54.7(10)
C3 Fe1 C5 C1 82.5(6)
C4' Fe1 C5 C1 -162.2(5)
C5' Fe1 C5 C6 0.1(9)
C1' Fe1 C5 C6 41.9(9)
C3' Fe1 C5 C6 -54.0(18)
C2 Fe1 C5 C6 162.6(9)
C4 Fe1 C5 C6 -116.5(10)
C2' Fe1 C5 C6 69.2(12)
C3 Fe1 C5 C6 -153.6(9)
C1 Fe1 C5 C6 123.9(11)
C4' Fe1 C5 C6 -38.3(9)
C4 C5 C6 P1 -48.0(9)
C1 C5 C6 P1 128.5(8)
Fe1 C5 C6 P1 38.2(10)
C6' P1 C6 C5 -70.0(7)
C7 P1 C6 C5 -172.9(6)
C5' C1' C2' C3' 0.9(11)
Fe1 C1' C2' C3' 59.4(6)
C5' C1' C2' Fe1 -58.5(6)
C5' Fe1 C2' C1' 37.6(6)
C5 Fe1 C2' C1' -40.1(11)
C3' Fe1 C2' C1' 118.5(9)
C2 Fe1 C2' C1' -121.7(7)
C4 Fe1 C2' C1' 158.6(16)
C3 Fe1 C2' C1' -163.4(6)
C1 Fe1 C2' C1' -77.6(7)
C4' Fe1 C2' C1' 81.6(6)
C5' Fe1 C2' C3' -80.8(6)
C5 Fe1 C2' C3' -158.5(7)
C1' Fe1 C2' C3' -118.5(9)
C2 Fe1 C2' C3' 119.9(6)
C4 Fe1 C2' C3' 40(2)
C3 Fe1 C2' C3' 78.1(7)
C1 Fe1 C2' C3' 163.9(6)
C4' Fe1 C2' C3' -36.9(5)
C1' C2' C3' C4' 0.8(10)
Fe1 C2' C3' C4' 60.2(6)
C1' C2' C3' Fe1 -59.4(7)
C5' C4' C3' C2' -2.2(8)
Si1' C4' C3' C2' 170.1(5)
Fe1 C4' C3' C2' -59.6(6)
C5' C4' C3' Fe1 57.4(5)
Si1' C4' C3' Fe1 -130.3(5)
C5' Fe1 C3' C2' 82.7(6)
C5 Fe1 C3' C2' 141.0(13)
C1' Fe1 C3' C2' 37.9(5)
C2 Fe1 C3' C2' -81.3(7)
C4 Fe1 C3' C2' -170.1(6)
C3 Fe1 C3' C2' -126.2(7)
C1 Fe1 C3' C2' -35.7(12)
C4' Fe1 C3' C2' 120.8(8)
C5' Fe1 C3' C4' -38.1(4)
C5 Fe1 C3' C4' 20.2(16)
C1' Fe1 C3' C4' -82.9(5)
C2 Fe1 C3' C4' 158.0(5)
C4 Fe1 C3' C4' 69.1(6)
C2' Fe1 C3' C4' -120.8(8)
C3 Fe1 C3' C4' 113.0(5)
C1 Fe1 C3' C4' -156.5(8)
C8 C7 C12 C11 50.7(11)
P1 C7 C12 C11 173.9(7)
C7 C12 C11 C10 -54.6(12)
C9 C10 C11 C12 55.9(11)
C11 C10 C9 C8 -54.3(12)
C7 C8 C9 C10 54.5(12)
